data_4306322
loop_
_publ_author_name
'Miguel Clemente-Le\'on'
'Eugeno Coronado'
'M. Carmen Gim\'enez-L\'opez'
'Alejandra Soriano-Portillo'
'Jo\~ao C. Waerenborgh'
'Fernando S. Delgado'
'Catalina Ruiz-P\'erez'

_publ_section_title
;
Insertion of a Spin Crossover FeIII Complex into an Oxalate-Based Layered
Material: Coexistence of Spin Canting and Spin Crossover in a Hybrid Magnet
;
_journal_name_full 'Inorganic Chemistry'
_journal_page_first 9111
_journal_page_last 9120
_journal_paper_doi 10.1021/ic801165b
_journal_volume 47
_journal_year 2008
_chemical_formula_sum 'C49 H63 Fe2 Mn2 N9 O21'
_chemical_formula_weight 1335.66
_chemical_name_systematic
;
 ?
;
_space_group_IT_number 14
_symmetry_cell_setting monoclinic
_symmetry_space_group_name_Hall '-P 2ybc'
_symmetry_space_group_name_H-M 'P 1 21/c 1'
_atom_sites_solution_hydrogens geom
_atom_sites_solution_primary direct
_atom_sites_solution_secondary difmap
_audit_creation_method SHELXL-97
_cell_angle_alpha 90.00
_cell_angle_beta 97.82(3)
_cell_angle_gamma 90.00
_cell_formula_units_Z 4
_cell_length_a 10.287(2)
_cell_length_b 15.608(3)
_cell_length_c 34.978(7)
_cell_measurement_temperature 100(2)
_cell_volume 5563.8(19)
_computing_cell_refinement 'DENZO SNM/HKL2000 (Otwinowski, 1997)'
_computing_data_collection 'MxCube (ESRF, 2007)'
_computing_data_reduction 'Scalepack/HKL2000 (Otwinowski, 1997)'
_computing_structure_refinement 'SHELXL-97 (Sheldrick, 1997)'
_computing_structure_solution 'SHELXS-97 (Sheldrick, 1997)'
_diffrn_ambient_temperature 100(2)
_diffrn_detector 'CCD plate'
_diffrn_detector_area_resol_mean 9.6
_diffrn_measured_fraction_theta_full 0.910
_diffrn_measured_fraction_theta_max 0.910
_diffrn_measurement_device_type 'Single-axis HUBER diffractometer'
_diffrn_measurement_method 'CCD rotation images, thick slices'
_diffrn_radiation_detector 'ADSC Q210r CCD (binned mode)'
_diffrn_radiation_monochromator 'Si 111'
_diffrn_radiation_source ESRF-BM16
_diffrn_radiation_type white-beam
_diffrn_radiation_wavelength 0.72930
_diffrn_reflns_av_R_equivalents 0.0901
_diffrn_reflns_av_sigmaI/netI 0.0512
_diffrn_reflns_limit_h_max 10
_diffrn_reflns_limit_h_min -10
_diffrn_reflns_limit_k_max 15
_diffrn_reflns_limit_k_min -15
_diffrn_reflns_limit_l_max 35
_diffrn_reflns_limit_l_min -35
_diffrn_reflns_number 35396
_diffrn_reflns_theta_full 21.84
_diffrn_reflns_theta_max 21.84
_diffrn_reflns_theta_min 1.47
_diffrn_source synchrotron
_exptl_absorpt_coefficient_mu 1.041
_exptl_crystal_colour brown
_exptl_crystal_density_diffrn 1.595
_exptl_crystal_density_method 'not measured'
_exptl_crystal_description plate
_exptl_crystal_F_000 2760
_exptl_crystal_size_max 0.098
_exptl_crystal_size_mid 0.068
_exptl_crystal_size_min 0.026
_refine_diff_density_max 1.086
_refine_diff_density_min -0.574
_refine_diff_density_rms 0.095
_refine_ls_extinction_method none
_refine_ls_goodness_of_fit_ref 1.062
_refine_ls_hydrogen_treatment mixed
_refine_ls_matrix_type full
_refine_ls_number_parameters 771
_refine_ls_number_reflns 5626
_refine_ls_number_restraints 2
_refine_ls_restrained_S_all 1.062
_refine_ls_R_factor_all 0.0985
_refine_ls_R_factor_gt 0.0887
_refine_ls_shift/su_max 0.000
_refine_ls_shift/su_mean 0.000
_refine_ls_structure_factor_coef Fsqd
_refine_ls_weighting_details 'calc w=1/[\s^2^(Fo^2^)+(0.1405P)^2^+25.6861P] where P=(Fo^2^+2Fc^2^)/3'
_refine_ls_weighting_scheme calc
_refine_ls_wR_factor_gt 0.2464
_refine_ls_wR_factor_ref 0.2558
_reflns_number_gt 4792
_reflns_number_total 5626
_reflns_threshold_expression >2sigma(I)
_cod_data_source_file ic801165b_si_001_1.cif
_cod_data_source_block fesaltmncrox
_cod_original_cell_volume 5563.9(19)
_cod_database_code 4306322

loop_
_symmetry_equiv_pos_as_xyz
'x, y, z'
'-x, y+1/2, -z+1/2'
'-x, -y, -z'
'x, -y-1/2, z-1/2'

loop_
_atom_site_label
_atom_site_type_symbol
_atom_site_fract_x
_atom_site_fract_y
_atom_site_fract_z
_atom_site_U_iso_or_equiv
_atom_site_adp_type
_atom_site_occupancy
_atom_site_symmetry_multiplicity
_atom_site_calc_flag
_atom_site_refinement_flags
_atom_site_disorder_assembly
_atom_site_disorder_group
Mn1 Mn 0.72272(13) 0.64111(8) 0.25409(4) 0.0594(5) Uani 1 1 d . . .
Mn2 Mn 1.22566(13) 0.78519(8) 0.26115(5) 0.0649(5) Uani 1 1 d . . .
C1 C 0.9815(10) 0.6977(5) 0.2375(3) 0.060(2) Uani 1 1 d . . .
C2 C 0.9632(9) 0.7384(5) 0.2768(3) 0.050(2) Uani 1 1 d . . .
O1 O 0.8800(6) 0.6639(4) 0.21890(18) 0.0640(16) Uani 1 1 d . . .
O2 O 0.8534(6) 0.7312(4) 0.28785(18) 0.0649(16) Uani 1 1 d . . .
O3 O 1.0909(6) 0.7023(4) 0.2268(2) 0.0718(18) Uani 1 1 d . . .
O4 O 1.0604(6) 0.7765(4) 0.29446(18) 0.0621(16) Uani 1 1 d . . .
C3 C 0.4740(10) 0.7310(6) 0.2382(3) 0.060(2) Uani 1 1 d . . .
C4 C 0.4660(9) 0.6839(5) 0.2762(3) 0.055(2) Uani 1 1 d . . .
O5 O 0.5784(7) 0.7252(4) 0.22377(19) 0.0695(17) Uani 1 1 d . . .
O6 O 0.5621(6) 0.6387(3) 0.29004(18) 0.0590(15) Uani 1 1 d . . .
O7 O 0.3739(7) 0.7692(4) 0.2229(2) 0.079(2) Uani 1 1 d . . .
O8 O 0.3595(6) 0.6924(3) 0.29045(18) 0.0631(16) Uani 1 1 d . . .
C5 C 0.7051(9) 0.4665(5) 0.2258(3) 0.058(2) Uani 1 1 d . . .
C6 C 0.7974(9) 0.4645(6) 0.2636(3) 0.064(3) Uani 1 1 d . . .
O9 O 0.6559(6) 0.5368(4) 0.21482(18) 0.0647(17) Uani 1 1 d . . .
O10 O 0.8179(6) 0.5327(4) 0.28255(19) 0.0628(16) Uani 1 1 d . . .
O11 O 0.6840(6) 0.3959(4) 0.20752(19) 0.0706(17) Uani 1 1 d . . .
O12 O 0.8517(6) 0.3933(4) 0.2731(2) 0.0708(18) Uani 1 1 d . . .
Fe1 Fe 0.35507(13) 0.48263(8) 0.38167(4) 0.0638(5) Uani 1 1 d . . .
Fe2 Fe 0.13437(13) 0.42674(8) 0.11614(4) 0.0605(5) Uani 1 1 d . C .
C21 C 0.2864(11) 0.3588(7) 0.4403(3) 0.080(3) Uani 1 1 d . . .
C22 C 0.1960(13) 0.3346(8) 0.4642(4) 0.097(4) Uani 1 1 d . . .
H22 H 0.1302 0.3727 0.4686 0.117 Uiso 1 1 calc R . .
C23 C 0.2017(15) 0.2541(10) 0.4819(4) 0.107(4) Uani 1 1 d . . .
H23 H 0.1427 0.2397 0.4987 0.128 Uiso 1 1 calc R . .
C24 C 0.2961(15) 0.1961(9) 0.4740(4) 0.100(4) Uani 1 1 d . . .
H24 H 0.2973 0.1416 0.4847 0.120 Uiso 1 1 calc R . .
C25 C 0.3870(13) 0.2170(7) 0.4508(3) 0.093(4) Uani 1 1 d . . .
H25 H 0.4512 0.1774 0.4466 0.112 Uiso 1 1 calc R . .
C26 C 0.3851(11) 0.2989(6) 0.4329(3) 0.078(3) Uani 1 1 d . . .
C27 C 0.4881(10) 0.3204(7) 0.4109(3) 0.080(3) Uani 1 1 d . . .
H27 H 0.5546 0.2803 0.4101 0.096 Uiso 1 1 calc R . .
C28 C 0.6100(12) 0.4060(7) 0.3722(4) 0.095(4) Uani 1 1 d . . .
H28A H 0.6664 0.3559 0.3736 0.142 Uiso 1 1 calc R . .
H28B H 0.6605 0.4541 0.3837 0.142 Uiso 1 1 calc R . .
C29 C 0.5574(13) 0.4251(7) 0.3316(5) 0.107(5) Uani 1 1 d . . .
H29A H 0.5259 0.3727 0.3187 0.160 Uiso 1 1 calc R . .
H29B H 0.6269 0.4481 0.3184 0.160 Uiso 1 1 calc R . .
C30 C 0.3432(14) 0.4735(6) 0.2958(4) 0.095(4) Uani 1 1 d . . .
H30A H 0.3837 0.4610 0.2729 0.142 Uiso 1 1 calc R . .
H30B H 0.2906 0.5249 0.2908 0.142 Uiso 1 1 calc R . .
C31 C 0.2562(14) 0.3995(7) 0.3041(3) 0.096(4) Uani 1 1 d . . .
H31A H 0.1784 0.3985 0.2850 0.144 Uiso 1 1 calc R . .
H31B H 0.3029 0.3459 0.3022 0.144 Uiso 1 1 calc R . .
C32 C 0.0862(10) 0.4480(7) 0.3444(4) 0.085(3) Uani 1 1 d . . .
H32A H 0.0590 0.4394 0.3696 0.127 Uiso 1 1 calc R . .
H32B H 0.0208 0.4225 0.3251 0.127 Uiso 1 1 calc R . .
C33 C 0.1000(10) 0.5447(6) 0.3364(3) 0.081(3) Uani 1 1 d . . .
H33A H 0.1069 0.5541 0.3093 0.122 Uiso 1 1 calc R . .
H33B H 0.0241 0.5756 0.3428 0.122 Uiso 1 1 calc R . .
C34 C 0.2373(11) 0.6564(7) 0.3637(3) 0.075(3) Uani 1 1 d . . .
H34 H 0.1718 0.6915 0.3512 0.090 Uiso 1 1 calc R . .
C35 C 0.3489(10) 0.6976(6) 0.3850(3) 0.070(3) Uani 1 1 d . . .
C36 C 0.3490(13) 0.7901(6) 0.3840(3) 0.090(4) Uani 1 1 d . . .
H36 H 0.2797 0.8185 0.3695 0.108 Uiso 1 1 calc R . .
C37 C 0.4487(13) 0.8376(7) 0.4041(3) 0.094(4) Uani 1 1 d . . .
H37 H 0.4477 0.8972 0.4033 0.113 Uiso 1 1 calc R . .
C38 C 0.5497(11) 0.7936(6) 0.4252(3) 0.076(3) Uani 1 1 d . . .
H38 H 0.6168 0.8247 0.4393 0.092 Uiso 1 1 calc R . .
C39 C 0.5563(10) 0.7044(7) 0.4264(3) 0.076(3) Uani 1 1 d . . .
H39 H 0.6268 0.6774 0.4410 0.091 Uiso 1 1 calc R . .
O21 O 0.2778(7) 0.4382(4) 0.4244(2) 0.080(2) Uani 1 1 d . . .
O22 O 0.4623(6) 0.5713(4) 0.4065(2) 0.0730(18) Uani 1 1 d . . .
N21 N 0.4962(8) 0.3900(5) 0.3922(3) 0.076(2) Uani 1 1 d . . .
N22 N 0.4480(9) 0.4883(5) 0.3296(3) 0.080(3) Uani 1 1 d . . .
H22N H 0.4816 0.5418 0.3275 0.096 Uiso 1 1 calc R . .
N23 N 0.2173(8) 0.4075(5) 0.3429(2) 0.073(2) Uani 1 1 d . . .
H23N H 0.2150 0.3539 0.3530 0.087 Uiso 1 1 calc R . .
N24 N 0.2198(8) 0.5748(5) 0.3605(2) 0.067(2) Uani 1 1 d . . .
N41 N 0.2581(7) 0.3389(5) 0.1442(2) 0.0607(19) Uani 1 1 d . C .
O41 O 0.0429(7) 0.3369(4) 0.0877(2) 0.082(2) Uani 1 1 d . . .
N42 N 0.2338(8) 0.5013(5) 0.1610(3) 0.082(3) Uani 1 1 d . . .
H42N H 0.2496 0.5494 0.1476 0.098 Uiso 1 1 calc R A 1
N44 N 0.0027(8) 0.5110(5) 0.0891(3) 0.070(2) Uani 1 1 d . . .
N43 N -0.0059(9) 0.4309(5) 0.1556(3) 0.079(3) Uani 1 1 d . . .
H43N H -0.0414 0.3781 0.1578 0.095 Uiso 1 1 calc R B 1
O42 O 0.2575(7) 0.4662(6) 0.0836(2) 0.095(2) Uani 1 1 d . . .
C40 C 0.4570(10) 0.6556(6) 0.4055(3) 0.069(3) Uani 1 1 d . . .
C41 C 0.0593(9) 0.2534(5) 0.0881(3) 0.063(2) Uani 1 1 d . . .
C42 C -0.0268(10) 0.2016(6) 0.0638(3) 0.075(3) Uani 1 1 d . . .
H42 H -0.0940 0.2279 0.0474 0.091 Uiso 1 1 calc R . .
C43 C -0.0170(11) 0.1139(6) 0.0627(3) 0.081(3) Uani 1 1 d . . .
H43 H -0.0756 0.0816 0.0460 0.097 Uiso 1 1 calc R . .
C44 C 0.0822(11) 0.0750(6) 0.0872(4) 0.086(3) Uani 1 1 d . . .
H44 H 0.0910 0.0157 0.0868 0.104 Uiso 1 1 calc R . .
C45 C 0.1668(10) 0.1218(6) 0.1118(3) 0.077(3) Uani 1 1 d . . .
H45 H 0.2315 0.0939 0.1284 0.093 Uiso 1 1 calc R . .
C46 C 0.1596(10) 0.2108(6) 0.1129(3) 0.067(3) Uani 1 1 d . . .
C47 C 0.2525(9) 0.2565(6) 0.1390(3) 0.062(2) Uani 1 1 d . . .
H47 H 0.3161 0.2240 0.1540 0.075 Uiso 1 1 calc R . .
C48 C 0.3614(10) 0.3706(6) 0.1740(3) 0.075(3) Uani 1 1 d . . .
H48A H 0.4449 0.3445 0.1709 0.113 Uiso 1 1 calc R C .
H48B H 0.3405 0.3562 0.1995 0.113 Uiso 1 1 calc R . .
C49 C 0.3691(11) 0.4667(6) 0.1696(4) 0.089(3) Uani 1 1 d . C .
H49A H 0.4131 0.4919 0.1932 0.134 Uiso 1 1 calc R . .
H49B H 0.4188 0.4807 0.1488 0.134 Uiso 1 1 calc R . .
C50A C 0.177(5) 0.535(3) 0.1891(16) 0.16(3) Uani 0.49(3) 1 d PD C 1
H50A H 0.1245 0.5852 0.1806 0.190 Uiso 0.49(3) 1 calc PR C 1
H50B H 0.2400 0.5501 0.2114 0.190 Uiso 0.49(3) 1 calc PR C 1
C51A C 0.092(4) 0.4569(15) 0.1965(7) 0.077(9) Uani 0.49(3) 1 d PD C 1
H51A H 0.0392 0.4702 0.2167 0.092 Uiso 0.49(3) 1 calc PR C 1
H51B H 0.1484 0.4087 0.2051 0.092 Uiso 0.49(3) 1 calc PR C 1
C52A C -0.099(3) 0.488(2) 0.1478(10) 0.088(10) Uani 0.49(3) 1 d PD C 1
H52A H -0.0755 0.5390 0.1630 0.105 Uiso 0.49(3) 1 calc PR C 1
H52B H -0.1794 0.4654 0.1554 0.105 Uiso 0.49(3) 1 calc PR C 1
C50B C 0.159(2) 0.496(2) 0.1968(8) 0.063(10) Uani 0.51(3) 1 d PD C 2
H50C H 0.1823 0.4436 0.2111 0.075 Uiso 0.51(3) 1 calc PR C 2
H50D H 0.1815 0.5442 0.2138 0.075 Uiso 0.51(3) 1 calc PR C 2
C51B C 0.011(2) 0.4965(16) 0.1821(7) 0.068(8) Uani 0.51(3) 1 d PD C 2
H51C H -0.0403 0.4862 0.2030 0.081 Uiso 0.51(3) 1 calc PR C 2
H51D H -0.0159 0.5509 0.1701 0.081 Uiso 0.51(3) 1 calc PR C 2
C52B C -0.146(2) 0.4515(16) 0.1249(8) 0.062(7) Uani 0.51(3) 1 d PD C 2
H52C H -0.1722 0.4010 0.1095 0.075 Uiso 0.51(3) 1 calc PR C 2
H52D H -0.2170 0.4658 0.1396 0.075 Uiso 0.51(3) 1 calc PR C 2
C53 C -0.1256(11) 0.5141(10) 0.1028(4) 0.103(4) Uani 1 1 d . C .
H53A H -0.1860 0.4741 0.0886 0.123 Uiso 1 1 calc R D 1
H53B H -0.1626 0.5713 0.0998 0.123 Uiso 1 1 calc R D 1
C54 C 0.0134(10) 0.5495(7) 0.0569(4) 0.083(3) Uani 1 1 d . C .
H54 H -0.0612 0.5771 0.0448 0.100 Uiso 1 1 calc R . .
C55 C 0.1306(9) 0.5539(6) 0.0377(3) 0.068(3) Uani 1 1 d . . .
C56 C 0.1252(11) 0.6004(6) 0.0024(3) 0.081(3) Uani 1 1 d . C .
H56 H 0.0462 0.6247 -0.0085 0.098 Uiso 1 1 calc R . .
C57 C 0.2329(10) 0.6100(6) -0.0158(3) 0.077(3) Uani 1 1 d . . .
H57 H 0.2278 0.6402 -0.0388 0.092 Uiso 1 1 calc R C .
C58 C 0.3506(11) 0.5739(7) 0.0006(3) 0.085(3) Uani 1 1 d . C .
H58 H 0.4250 0.5807 -0.0115 0.102 Uiso 1 1 calc R . .
C59 C 0.3592(11) 0.5279(7) 0.0348(3) 0.088(3) Uani 1 1 d . . .
H59 H 0.4401 0.5064 0.0458 0.105 Uiso 1 1 calc R C .
C60 C 0.2468(10) 0.5132(7) 0.0532(3) 0.077(3) Uani 1 1 d . C .
N61 N 0.7128(9) 0.3852(6) 0.4821(3) 0.086(3) Uani 1 1 d . . .
O61 O 0.8613(10) 0.3625(5) 0.4401(3) 0.117(3) Uani 1 1 d . . .
C61 C 0.6362(12) 0.3474(8) 0.5098(3) 0.098(4) Uani 1 1 d . . .
H61A H 0.5858 0.3912 0.5202 0.146 Uiso 1 1 calc R . .
H61B H 0.6942 0.3211 0.5303 0.146 Uiso 1 1 calc R . .
H61C H 0.5782 0.3048 0.4971 0.146 Uiso 1 1 calc R . .
C62 C 0.6993(17) 0.4762(7) 0.4765(4) 0.127(5) Uani 1 1 d . . .
H62A H 0.6387 0.4983 0.4927 0.191 Uiso 1 1 calc R . .
H62B H 0.6671 0.4879 0.4500 0.191 Uiso 1 1 calc R . .
H62C H 0.7832 0.5031 0.4832 0.191 Uiso 1 1 calc R . .
C63 C 0.7938(12) 0.3350(8) 0.4630(4) 0.092(3) Uani 1 1 d . . .
H63 H 0.7966 0.2765 0.4681 0.110 Uiso 1 1 calc R . .
O1W O 0.8149(7) 0.7214(4) 0.1421(2) 0.083(2) Uani 1 1 d . . .
O2W O 0.5876(10) 0.6128(6) 0.1376(3) 0.126(3) Uani 1 1 d . . .
O3W O 0.3078(14) 0.6850(6) 0.1456(3) 0.167(5) Uani 1 1 d . . .
O4W O 0.0526(10) 0.7320(6) 0.1037(3) 0.123(3) Uiso 1 1 d . . .

loop_
_atom_site_aniso_label
_atom_site_aniso_U_11
_atom_site_aniso_U_22
_atom_site_aniso_U_33
_atom_site_aniso_U_23
_atom_site_aniso_U_13
_atom_site_aniso_U_12
Mn1 0.0398(9) 0.0460(8) 0.0932(11) -0.0009(7) 0.0116(7) -0.0011(6)
Mn2 0.0403(10) 0.0459(9) 0.1101(12) 0.0038(7) 0.0163(7) 0.0009(6)
C1 0.041(7) 0.044(5) 0.095(7) 0.003(5) 0.006(5) 0.001(4)
C2 0.030(6) 0.038(5) 0.084(6) 0.003(4) 0.012(5) -0.001(4)
O1 0.047(4) 0.053(4) 0.093(4) -0.003(3) 0.013(3) -0.002(3)
O2 0.056(5) 0.046(4) 0.095(5) -0.006(3) 0.017(3) 0.001(3)
O3 0.049(5) 0.062(4) 0.109(5) -0.018(3) 0.027(4) -0.003(3)
O4 0.042(4) 0.044(3) 0.100(5) 0.003(3) 0.010(3) -0.001(3)
C3 0.043(7) 0.048(5) 0.092(7) 0.005(5) 0.022(5) -0.001(5)
C4 0.037(6) 0.034(5) 0.093(7) -0.007(4) 0.009(5) -0.008(4)
O5 0.060(5) 0.054(4) 0.097(5) 0.013(3) 0.022(4) 0.000(3)
O6 0.044(4) 0.041(3) 0.092(4) 0.003(3) 0.012(3) -0.002(3)
O7 0.056(5) 0.068(4) 0.115(5) 0.027(4) 0.025(4) 0.015(4)
O8 0.047(4) 0.045(3) 0.099(5) 0.006(3) 0.017(3) -0.001(3)
C5 0.043(6) 0.036(5) 0.098(7) -0.003(5) 0.015(5) 0.005(4)
C6 0.033(6) 0.054(7) 0.106(8) 0.021(6) 0.012(5) -0.010(4)
O9 0.041(4) 0.054(4) 0.098(5) -0.005(3) 0.001(3) -0.004(3)
O10 0.044(4) 0.048(4) 0.095(5) -0.002(3) 0.002(3) -0.007(3)
O11 0.049(4) 0.057(4) 0.105(5) -0.011(4) 0.004(3) 0.000(3)
O12 0.052(4) 0.051(4) 0.108(5) 0.001(3) 0.003(3) 0.002(3)
Fe1 0.0525(10) 0.0404(8) 0.1000(11) 0.0039(6) 0.0157(7) 0.0040(6)
Fe2 0.0500(10) 0.0425(8) 0.0890(10) 0.0017(6) 0.0101(7) 0.0021(6)
C21 0.078(8) 0.073(8) 0.088(7) -0.005(6) 0.013(6) -0.038(6)
C22 0.106(10) 0.075(8) 0.115(9) -0.014(7) 0.029(8) -0.025(7)
C23 0.108(12) 0.112(11) 0.102(9) -0.004(8) 0.021(8) -0.053(9)
C24 0.110(11) 0.086(9) 0.101(9) 0.008(7) 0.004(8) -0.044(8)
C25 0.104(10) 0.062(7) 0.107(9) 0.014(6) -0.010(7) -0.009(6)
C26 0.070(8) 0.059(7) 0.101(8) -0.009(6) -0.003(6) -0.013(5)
C27 0.061(7) 0.067(7) 0.113(8) -0.008(6) 0.011(6) 0.009(5)
C28 0.080(9) 0.056(7) 0.156(12) 0.010(7) 0.047(8) 0.015(6)
C29 0.092(10) 0.063(7) 0.179(14) 0.003(8) 0.067(10) -0.006(6)
C30 0.133(11) 0.046(6) 0.110(9) 0.003(6) 0.031(8) -0.013(6)
C31 0.134(11) 0.065(7) 0.091(8) -0.004(6) 0.018(7) -0.003(7)
C32 0.052(7) 0.071(7) 0.126(9) -0.012(6) -0.009(6) 0.003(5)
C33 0.064(8) 0.057(6) 0.117(9) -0.001(6) -0.011(6) 0.010(5)
C34 0.075(8) 0.062(7) 0.084(7) 0.006(5) -0.001(6) 0.016(5)
C35 0.075(8) 0.058(6) 0.077(7) -0.003(5) 0.015(5) 0.006(5)
C36 0.113(10) 0.039(6) 0.113(9) -0.003(5) -0.004(7) 0.006(6)
C37 0.112(11) 0.059(7) 0.108(9) -0.005(6) 0.004(7) -0.010(7)
C38 0.077(8) 0.059(7) 0.095(8) -0.012(6) 0.018(6) -0.013(6)
C39 0.047(7) 0.079(8) 0.103(8) 0.000(6) 0.014(5) -0.003(5)
O21 0.076(5) 0.061(4) 0.108(5) -0.012(4) 0.026(4) -0.001(3)
O22 0.051(4) 0.060(5) 0.107(5) 0.002(3) 0.010(3) 0.006(3)
N21 0.074(6) 0.041(5) 0.117(7) 0.014(4) 0.024(5) 0.007(4)
N22 0.104(7) 0.037(4) 0.107(7) -0.001(4) 0.039(6) -0.008(4)
N23 0.070(6) 0.051(5) 0.095(6) -0.003(4) 0.004(4) -0.003(4)
N24 0.054(6) 0.044(5) 0.101(6) 0.000(4) 0.004(4) 0.003(4)
N41 0.046(5) 0.049(5) 0.088(5) 0.003(4) 0.012(4) 0.001(3)
O41 0.083(5) 0.047(4) 0.109(5) 0.000(3) -0.020(4) 0.002(3)
N42 0.053(6) 0.046(5) 0.143(8) -0.003(5) 0.004(5) -0.004(4)
N44 0.049(5) 0.051(5) 0.112(7) -0.001(5) 0.021(5) -0.002(4)
N43 0.076(7) 0.043(5) 0.126(7) -0.001(5) 0.046(5) -0.004(4)
O42 0.064(5) 0.124(7) 0.101(6) 0.020(5) 0.025(4) 0.031(4)
C40 0.051(7) 0.058(7) 0.103(8) 0.003(5) 0.023(5) 0.001(5)
C41 0.063(7) 0.035(5) 0.090(7) -0.004(5) 0.004(5) 0.005(4)
C42 0.071(7) 0.044(6) 0.108(8) 0.002(5) 0.000(6) 0.002(5)
C43 0.072(8) 0.060(7) 0.108(8) -0.011(6) 0.001(6) -0.011(5)
C44 0.081(9) 0.042(6) 0.135(10) -0.009(6) 0.013(7) -0.004(6)
C45 0.059(7) 0.048(6) 0.124(9) -0.006(6) 0.012(6) 0.013(5)
C46 0.060(7) 0.059(6) 0.087(7) 0.003(5) 0.023(5) 0.006(5)
C47 0.051(6) 0.048(6) 0.089(7) 0.005(5) 0.009(5) 0.008(4)
C48 0.057(7) 0.049(6) 0.115(8) -0.002(5) 0.001(6) -0.004(5)
C49 0.071(8) 0.059(7) 0.134(10) -0.004(6) 0.003(6) -0.015(5)
C50A 0.21(5) 0.09(3) 0.20(4) -0.03(3) 0.10(4) -0.06(3)
C51A 0.09(3) 0.058(17) 0.078(16) -0.018(13) 0.001(18) 0.003(18)
C52A 0.055(19) 0.09(2) 0.12(3) -0.001(18) 0.032(18) 0.002(16)
C50B 0.030(17) 0.07(3) 0.080(17) -0.036(17) -0.008(12) 0.004(13)
C51B 0.066(19) 0.059(14) 0.084(16) -0.014(12) 0.027(14) -0.007(12)
C52B 0.050(14) 0.056(13) 0.082(17) 0.006(12) 0.016(12) 0.009(10)
C53 0.062(9) 0.130(12) 0.117(10) -0.023(9) 0.016(7) 0.014(7)
C54 0.047(7) 0.059(6) 0.140(11) -0.012(7) -0.001(7) 0.017(5)
C55 0.054(7) 0.042(5) 0.108(8) -0.003(5) 0.010(6) 0.000(4)
C56 0.069(8) 0.046(6) 0.126(10) -0.005(6) 0.002(7) 0.005(5)
C57 0.055(8) 0.071(7) 0.104(8) 0.012(6) 0.008(6) 0.007(5)
C58 0.075(9) 0.075(7) 0.107(9) -0.004(6) 0.025(6) 0.004(6)
C59 0.065(8) 0.099(9) 0.097(8) 0.011(7) 0.006(6) 0.018(6)
C60 0.057(8) 0.097(8) 0.077(7) 0.008(6) 0.009(6) 0.009(6)
N61 0.091(7) 0.075(6) 0.093(6) 0.008(5) 0.021(5) -0.004(5)
O61 0.132(8) 0.083(6) 0.145(8) 0.017(5) 0.055(7) 0.024(5)
C61 0.086(9) 0.095(8) 0.112(9) 0.016(7) 0.011(7) -0.011(7)
C62 0.188(16) 0.053(7) 0.151(12) 0.004(7) 0.060(11) -0.006(8)
C63 0.085(9) 0.082(8) 0.109(9) 0.015(7) 0.018(7) 0.016(7)
O1W 0.094(5) 0.050(4) 0.102(5) 0.005(3) 0.006(4) 0.001(3)
O2W 0.139(8) 0.116(7) 0.117(6) 0.024(5) 0.001(6) -0.058(6)
O3W 0.283(15) 0.066(6) 0.140(8) 0.004(5) -0.017(9) 0.003(7)

loop_
_atom_type_symbol
_atom_type_description
_atom_type_scat_dispersion_real
_atom_type_scat_dispersion_imag
_atom_type_scat_source
C C 0.0033 0.0016 'International Tables Vol C Tables 4.2.6.8 and 6.1.1.4'
H H 0.0000 0.0000 'International Tables Vol C Tables 4.2.6.8 and 6.1.1.4'
Fe Fe 0.3463 0.8444 'International Tables Vol C Tables 4.2.6.8 and 6.1.1.4'
Mn Mn 0.3368 0.7283 'International Tables Vol C Tables 4.2.6.8 and 6.1.1.4'
N N 0.0061 0.0033 'International Tables Vol C Tables 4.2.6.8 and 6.1.1.4'
O O 0.0106 0.0060 'International Tables Vol C Tables 4.2.6.8 and 6.1.1.4'

loop_
_geom_angle_atom_site_label_1
_geom_angle_atom_site_label_2
_geom_angle_atom_site_label_3
_geom_angle
_geom_angle_site_symmetry_1
_geom_angle_site_symmetry_3
_geom_angle_publ_flag
O10 Mn1 O5 163.1(2) . . ?
O10 Mn1 O2 92.8(2) . . ?
O5 Mn1 O2 102.0(2) . . ?
O10 Mn1 O9 77.7(2) . . ?
O5 Mn1 O9 90.5(2) . . ?
O2 Mn1 O9 160.4(2) . . ?
O10 Mn1 O1 93.7(2) . . ?
O5 Mn1 O1 97.9(2) . . ?
O2 Mn1 O1 75.6(2) . . ?
O9 Mn1 O1 87.8(2) . . ?
O10 Mn1 O6 93.0(2) . . ?
O5 Mn1 O6 76.8(2) . . ?
O2 Mn1 O6 99.0(2) . . ?
O9 Mn1 O6 98.6(2) . . ?
O1 Mn1 O6 171.6(2) . . ?
O3 Mn2 O12 90.0(3) . 2_755 ?
O3 Mn2 O8 100.6(2) . 1_655 ?
O12 Mn2 O8 162.1(2) 2_755 1_655 ?
O3 Mn2 O7 92.3(3) . 1_655 ?
O12 Mn2 O7 89.1(3) 2_755 1_655 ?
O8 Mn2 O7 76.1(2) 1_655 1_655 ?
O3 Mn2 O11 163.3(2) . 2_755 ?
O12 Mn2 O11 76.1(2) 2_755 2_755 ?
O8 Mn2 O11 95.3(2) 1_655 2_755 ?
O7 Mn2 O11 96.5(3) 1_655 2_755 ?
O3 Mn2 O4 76.7(2) . . ?
O12 Mn2 O4 95.1(2) 2_755 . ?
O8 Mn2 O4 101.3(2) 1_655 . ?
O7 Mn2 O4 168.2(3) 1_655 . ?
O11 Mn2 O4 95.2(2) 2_755 . ?
O3 C1 O1 126.1(9) . . ?
O3 C1 C2 118.1(8) . . ?
O1 C1 C2 115.8(8) . . ?
O2 C2 O4 125.8(8) . . ?
O2 C2 C1 117.6(8) . . ?
O4 C2 C1 116.7(8) . . ?
C1 O1 Mn1 113.5(6) . . ?
C2 O2 Mn1 114.1(6) . . ?
C1 O3 Mn2 114.4(6) . . ?
C2 O4 Mn2 113.0(6) . . ?
O7 C3 O5 124.4(9) . . ?
O7 C3 C4 117.7(8) . . ?
O5 C3 C4 117.8(8) . . ?
O6 C4 O8 125.7(8) . . ?
O6 C4 C3 118.1(8) . . ?
O8 C4 C3 116.2(8) . . ?
C3 O5 Mn1 114.7(6) . . ?
C4 O6 Mn1 112.5(5) . . ?
C3 O7 Mn2 113.4(6) . 1_455 ?
C4 O8 Mn2 114.4(6) . 1_455 ?
O9 C5 O11 124.8(9) . . ?
O9 C5 C6 117.7(8) . . ?
O11 C5 C6 117.5(8) . . ?
O10 C6 O12 124.5(9) . . ?
O10 C6 C5 118.9(8) . . ?
O12 C6 C5 116.6(9) . . ?
C5 O9 Mn1 112.6(6) . . ?
C6 O10 Mn1 113.0(6) . . ?
C5 O11 Mn2 113.5(6) . 2_745 ?
C6 O12 Mn2 115.1(6) . 2_745 ?
O22 Fe1 O21 100.5(3) . . ?
O22 Fe1 N21 94.5(3) . . ?
O21 Fe1 N21 87.9(3) . . ?
O22 Fe1 N24 88.7(3) . . ?
O21 Fe1 N24 101.6(3) . . ?
N21 Fe1 N24 169.3(3) . . ?
O22 Fe1 N23 165.3(3) . . ?
O21 Fe1 N23 89.3(3) . . ?
N21 Fe1 N23 96.8(3) . . ?
N24 Fe1 N23 78.5(3) . . ?
O22 Fe1 N22 93.4(3) . . ?
O21 Fe1 N22 161.1(3) . . ?
N21 Fe1 N22 78.3(3) . . ?
N24 Fe1 N22 91.3(3) . . ?
N23 Fe1 N22 79.8(3) . . ?
O41 Fe2 O42 104.3(4) . . ?
O41 Fe2 N44 89.0(3) . . ?
O42 Fe2 N44 88.1(3) . . ?
O41 Fe2 N41 89.3(3) . . ?
O42 Fe2 N41 94.7(3) . . ?
N44 Fe2 N41 177.0(3) . . ?
O41 Fe2 N42 163.3(3) . . ?
O42 Fe2 N42 88.4(4) . . ?
N44 Fe2 N42 102.4(3) . . ?
N41 Fe2 N42 78.7(3) . . ?
O41 Fe2 N43 91.8(3) . . ?
O42 Fe2 N43 159.4(3) . . ?
N44 Fe2 N43 79.3(4) . . ?
N41 Fe2 N43 98.2(3) . . ?
N42 Fe2 N43 78.7(4) . . ?
O21 C21 C22 119.0(11) . . ?
O21 C21 C26 122.2(9) . . ?
C22 C21 C26 118.8(11) . . ?
C21 C22 C23 121.4(13) . . ?
C24 C23 C22 119.2(12) . . ?
C25 C24 C23 121.4(12) . . ?
C24 C25 C26 120.6(13) . . ?
C25 C26 C21 118.4(11) . . ?
C25 C26 C27 118.7(11) . . ?
C21 C26 C27 122.7(10) . . ?
N21 C27 C26 125.4(10) . . ?
N21 C28 C29 106.3(10) . . ?
C28 C29 N22 110.8(10) . . ?
N22 C30 C31 110.2(9) . . ?
N23 C31 C30 110.7(9) . . ?
N23 C32 C33 107.4(8) . . ?
N24 C33 C32 107.3(8) . . ?
N24 C34 C35 125.5(9) . . ?
C40 C35 C34 125.4(9) . . ?
C40 C35 C36 118.4(10) . . ?
C34 C35 C36 116.1(9) . . ?
C37 C36 C35 122.0(11) . . ?
C38 C37 C36 117.4(10) . . ?
C37 C38 C39 123.1(10) . . ?
C38 C39 C40 119.9(10) . . ?
C21 O21 Fe1 129.7(6) . . ?
C40 O22 Fe1 134.0(6) . . ?
C27 N21 C28 120.1(9) . . ?
C27 N21 Fe1 126.8(7) . . ?
C28 N21 Fe1 112.8(6) . . ?
C29 N22 C30 113.1(9) . . ?
C29 N22 Fe1 110.4(7) . . ?
C30 N22 Fe1 107.6(7) . . ?
C31 N23 C32 115.3(9) . . ?
C31 N23 Fe1 112.7(7) . . ?
C32 N23 Fe1 105.4(6) . . ?
C34 N24 C33 117.5(8) . . ?
C34 N24 Fe1 125.3(7) . . ?
C33 N24 Fe1 116.9(6) . . ?
C47 N41 C48 116.5(8) . . ?
C47 N41 Fe2 126.0(6) . . ?
C48 N41 Fe2 117.5(6) . . ?
C41 O41 Fe2 132.4(6) . . ?
C50A N42 C49 119(3) . . ?
C50A N42 C50B 27.0(16) . . ?
C49 N42 C50B 111.7(11) . . ?
C50A N42 Fe2 124(2) . . ?
C49 N42 Fe2 107.3(7) . . ?
C50B N42 Fe2 109.0(12) . . ?
C54 N44 C53 117.2(9) . . ?
C54 N44 Fe2 125.3(7) . . ?
C53 N44 Fe2 116.2(8) . . ?
C52A N43 C51B 69.8(19) . . ?
C52A N43 C51A 110(2) . . ?
C51B N43 C51A 40.9(12) . . ?
C52A N43 C52B 37.8(15) . . ?
C51B N43 C52B 107.4(15) . . ?
C51A N43 C52B 147.7(15) . . ?
C52A N43 Fe2 115.3(13) . . ?
C51B N43 Fe2 115.3(9) . . ?
C51A N43 Fe2 100.3(13) . . ?
C52B N43 Fe2 100.9(9) . . ?
C60 O42 Fe2 133.4(7) . . ?
O22 C40 C39 120.4(9) . . ?
O22 C40 C35 120.5(9) . . ?
C39 C40 C35 119.0(9) . . ?
O41 C41 C42 119.7(8) . . ?
O41 C41 C46 123.6(8) . . ?
C42 C41 C46 116.7(8) . . ?
C43 C42 C41 123.3(10) . . ?
C42 C43 C44 118.2(10) . . ?
C45 C44 C43 121.0(10) . . ?
C44 C45 C46 121.6(10) . . ?
C45 C46 C41 119.2(9) . . ?
C45 C46 C47 119.0(9) . . ?
C41 C46 C47 121.8(8) . . ?
N41 C47 C46 126.9(9) . . ?
N41 C48 C49 107.7(8) . . ?
N42 C49 C48 108.7(8) . . ?
N42 C50A C51A 97(3) . . ?
C50A C51A N43 109(3) . . ?
N43 C52A C53 113(2) . . ?
C51B C50B N42 107.8(17) . . ?
N43 C51B C50B 104(2) . . ?
C53 C52B N43 108.9(17) . . ?
C52B C53 N44 113.9(14) . . ?
C52B C53 C52A 40.5(13) . . ?
N44 C53 C52A 105.7(12) . . ?
N44 C54 C55 126.5(9) . . ?
C60 C55 C56 119.7(9) . . ?
C60 C55 C54 121.2(10) . . ?
C56 C55 C54 119.0(9) . . ?
C57 C56 C55 121.5(10) . . ?
C56 C57 C58 118.9(11) . . ?
C57 C58 C59 121.1(10) . . ?
C58 C59 C60 121.0(10) . . ?
O42 C60 C55 123.5(9) . . ?
O42 C60 C59 119.1(9) . . ?
C55 C60 C59 117.3(10) . . ?
C63 N61 C62 123.2(10) . . ?
C63 N61 C61 120.6(10) . . ?
C62 N61 C61 116.2(10) . . ?
O61 C63 N61 124.0(11) . . ?

loop_
_geom_bond_atom_site_label_1
_geom_bond_atom_site_label_2
_geom_bond_distance
_geom_bond_site_symmetry_2
_geom_bond_publ_flag
Mn1 O10 2.133(6) . ?
Mn1 O5 2.151(6) . ?
Mn1 O2 2.179(6) . ?
Mn1 O9 2.180(6) . ?
Mn1 O1 2.191(6) . ?
Mn1 O6 2.209(6) . ?
Mn2 O3 2.142(7) . ?
Mn2 O12 2.158(6) 2_755 ?
Mn2 O8 2.158(6) 1_655 ?
Mn2 O7 2.176(7) 1_655 ?
Mn2 O11 2.185(7) 2_755 ?
Mn2 O4 2.192(6) . ?
C1 O3 1.235(11) . ?
C1 O1 1.268(10) . ?
C1 C2 1.547(13) . ?
C2 O2 1.248(10) . ?
C2 O4 1.252(10) . ?
C3 O7 1.246(11) . ?
C3 O5 1.251(11) . ?
C3 C4 1.532(13) . ?
C4 O6 1.256(10) . ?
C4 O8 1.270(10) . ?
O7 Mn2 2.176(7) 1_455 ?
O8 Mn2 2.158(6) 1_455 ?
C5 O9 1.247(10) . ?
C5 O11 1.276(10) . ?
C5 C6 1.519(15) . ?
C6 O10 1.257(11) . ?
C6 O12 1.268(11) . ?
O11 Mn2 2.185(7) 2_745 ?
O12 Mn2 2.158(6) 2_745 ?
Fe1 O22 1.905(7) . ?
Fe1 O21 1.916(7) . ?
Fe1 N21 2.046(8) . ?
Fe1 N24 2.067(7) . ?
Fe1 N23 2.167(8) . ?
Fe1 N22 2.172(8) . ?
Fe2 O41 1.894(6) . ?
Fe2 O42 1.915(8) . ?
Fe2 N44 2.028(9) . ?
Fe2 N41 2.031(7) . ?
Fe2 N42 2.103(9) . ?
Fe2 N43 2.128(8) . ?
C21 O21 1.355(12) . ?
C21 C22 1.385(15) . ?
C21 C26 1.429(15) . ?
C22 C23 1.398(18) . ?
C23 C24 1.383(19) . ?
C24 C25 1.358(17) . ?
C25 C26 1.423(14) . ?
C26 C27 1.432(15) . ?
C27 N21 1.277(13) . ?
C28 N21 1.465(14) . ?
C28 C29 1.478(18) . ?
C29 N22 1.490(14) . ?
C30 N22 1.505(15) . ?
C30 C31 1.514(15) . ?
C31 N23 1.473(14) . ?
C32 N23 1.496(13) . ?
C32 C33 1.546(14) . ?
C33 N24 1.473(12) . ?
C34 N24 1.290(12) . ?
C34 C35 1.432(14) . ?
C35 C40 1.402(14) . ?
C35 C36 1.444(13) . ?
C36 C37 1.377(16) . ?
C37 C38 1.374(15) . ?
C38 C39 1.394(14) . ?
C39 C40 1.398(14) . ?
O22 C40 1.316(11) . ?
N41 C47 1.298(11) . ?
N41 C48 1.470(12) . ?
O41 C41 1.314(10) . ?
N42 C50A 1.32(5) . ?
N42 C49 1.485(13) . ?
N42 C50B 1.56(3) . ?
N44 C54 1.292(14) . ?
N44 C53 1.467(14) . ?
N43 C52A 1.31(2) . ?
N43 C51B 1.376(19) . ?
N43 C51A 1.69(3) . ?
N43 C52B 1.71(3) . ?
O42 C60 1.285(12) . ?
C41 C42 1.400(13) . ?
C41 C46 1.419(13) . ?
C42 C43 1.373(13) . ?
C43 C44 1.380(15) . ?
C44 C45 1.352(15) . ?
C45 C46 1.392(13) . ?
C46 C47 1.421(13) . ?
C48 C49 1.511(13) . ?
C50A C51A 1.55(3) . ?
C52A C53 1.61(3) . ?
C50B C51B 1.54(2) . ?
C52B C53 1.28(2) . ?
C54 C55 1.458(15) . ?
C55 C60 1.397(14) . ?
C55 C56 1.429(14) . ?
C56 C57 1.358(15) . ?
C57 C58 1.386(15) . ?
C58 C59 1.387(15) . ?
C59 C60 1.417(15) . ?
N61 C63 1.381(15) . ?
N61 C62 1.438(14) . ?
N61 C61 1.453(14) . ?
O61 C63 1.209(14) . ?
